data_7060555
loop_
_publ_author_name
'Biswas, Mousumi'
'Basak, Dipmalya'
'Sa\~nudo, E. Carolina'
'Ray, Debashis'

_publ_section_title
;
 Heterodinuclear [Co-Ln] complexes of semicarbazide-arm bearing ligand:
 synthesis from the cleavage of starting [Co-Co] complex, structures and
 magnetic properties
;
_journal_issue 19
_journal_name_full 'New Journal of Chemistry'
_journal_page_first 8755
_journal_page_last 8762
_journal_paper_doi 10.1039/D1NJ00971K
_journal_volume 45
_journal_year 2021
_chemical_formula_moiety 'C30 H50 Co Ho N3 O12, 3(C H4 O)'
_chemical_formula_sum 'C33 H62 Co Ho N3 O15'
_chemical_formula_weight 964.71
_space_group_crystal_system orthorhombic
_space_group_IT_number 29
_space_group_name_Hall 'P 2c -2ac'
_space_group_name_H-M_alt 'P c a 21'
_atom_sites_solution_hydrogens geom
_audit_creation_date 2020-03-04
_audit_creation_method
;
Olex2 1.3-alpha
(compiled Nov 21 2019 18:26:39 for OlexSys, GUI svn.r6003)
;
_audit_update_record
;
2021-04-03 deposited with the CCDC.	2021-04-13 downloaded from the CCDC.
;
_cell_angle_alpha 90.00(3)
_cell_angle_beta 90.00(3)
_cell_angle_gamma 90.00(3)
_cell_formula_units_Z 4
_cell_length_a 22.550(5)
_cell_length_b 10.051(2)
_cell_length_c 18.174(4)
_cell_measurement_reflns_used 9598
_cell_measurement_temperature 156.15
_cell_measurement_theta_max 26.927
_cell_measurement_theta_min 2.443
_cell_volume 4119.1(15)
_computing_cell_refinement 'SAINT v8.34A (Bruker, 2013)'
_computing_data_collection 'Bruker SMART'
_computing_data_reduction 'SAINT v8.34A (Bruker, 2013)'
_computing_molecular_graphics 'Olex2 1.3-alpha (Dolomanov et al., 2009)'
_computing_publication_material 'Olex2 1.3-alpha (Dolomanov et al., 2009)'
_computing_structure_refinement 'XL  (Sheldrick, 2008)'
_computing_structure_solution 'SHELXT 2014/4 (Sheldrick, 2014)'
_diffrn_ambient_temperature 156.15
_diffrn_measured_fraction_theta_full 0.998
_diffrn_measured_fraction_theta_max 0.975
_diffrn_measurement_device_type 'CCD area detector'
_diffrn_radiation_type MoK\a
_diffrn_radiation_wavelength 0.71073
_diffrn_reflns_av_R_equivalents 0.0474
_diffrn_reflns_av_unetI/netI 0.0344
_diffrn_reflns_Laue_measured_fraction_full 0.998
_diffrn_reflns_Laue_measured_fraction_max 0.975
_diffrn_reflns_limit_h_max 28
_diffrn_reflns_limit_h_min -28
_diffrn_reflns_limit_k_max 13
_diffrn_reflns_limit_k_min -13
_diffrn_reflns_limit_l_max 21
_diffrn_reflns_limit_l_min -23
_diffrn_reflns_number 52955
_diffrn_reflns_point_group_measured_fraction_full 0.946
_diffrn_reflns_point_group_measured_fraction_max 0.904
_diffrn_reflns_theta_full 25.242
_diffrn_reflns_theta_max 27.547
_diffrn_reflns_theta_min 1.806
_diffrn_source_current 30.0
_diffrn_source_power 1.35
_diffrn_source_voltage 45.0
_exptl_absorpt_coefficient_mu 2.377
_exptl_absorpt_correction_T_max 0.7455
_exptl_absorpt_correction_T_min 0.5530
_exptl_absorpt_correction_type multi-scan
_exptl_absorpt_process_details
;
SADABS 2016/2: Krause, L., Herbst-Irmer, R., Sheldrick G.M. & Stalke D.,
 J. Appl. Cryst. 48 (2015) 3-10
;
_exptl_crystal_density_diffrn 1.556
_exptl_crystal_description plate
_exptl_crystal_F_000 1980
_exptl_crystal_size_max 0.24
_exptl_crystal_size_mid 0.16
_exptl_crystal_size_min 0.12
_refine_diff_density_max 1.071
_refine_diff_density_min -0.847
_refine_diff_density_rms 0.091
_refine_ls_abs_structure_details
;
 Refined as an inversion twin.
;
_refine_ls_abs_structure_Flack 0.177(11)
_refine_ls_extinction_method none
_refine_ls_goodness_of_fit_ref 1.058
_refine_ls_hydrogen_treatment constr
_refine_ls_matrix_type full
_refine_ls_number_parameters 499
_refine_ls_number_reflns 8580
_refine_ls_number_restraints 7
_refine_ls_restrained_S_all 1.059
_refine_ls_R_factor_all 0.0299
_refine_ls_R_factor_gt 0.0281
_refine_ls_shift/su_max 0.001
_refine_ls_shift/su_mean 0.000
_refine_ls_structure_factor_coef Fsqd
_refine_ls_weighting_details 'w=1/[\s^2^(Fo^2^)+(0.0201P)^2^+7.3154P] where P=(Fo^2^+2Fc^2^)/3'
_refine_ls_weighting_scheme calc
_refine_ls_wR_factor_gt 0.0611
_refine_ls_wR_factor_ref 0.0618
_reflns_Friedel_coverage 0.797
_reflns_Friedel_fraction_full 0.890
_reflns_Friedel_fraction_max 0.829
_reflns_number_gt 8199
_reflns_number_total 8580
_reflns_threshold_expression 'I > 2\s(I)'
_cod_data_source_file d1nj00971k2.cif
_cod_data_source_block complex_4
_cod_depositor_comments 'Adding full bibliography for 7060553--7060556.cif.'
_cod_database_code 7060555
_shelx_shelxl_version_number 2018/3
_shelx_space_group_comment
;
The symmetry employed for this shelxl refinement is uniquely defined
by the following loop, which should always be used as a source of
symmetry information in preference to the above space-group names.
They are only intended as comments.
;
_olex2_refinement_description
;
1. Twinned data refinement
 Scales: 0.823(11)
 0.177(11)
2. Fixed Uiso
 At 1.2 times of:
  All C(H) groups, H12 of O12, All N(H) groups, All N(H,H) groups
 At 1.5 times of:
  All C(H,H,H) groups, H14 of O14, H15 of O15, H13 of O13
3. Uiso/Uaniso restraints and constraints
Uanis(N2) \\sim Ueq: with sigma of 0.001 and sigma for terminal atoms of 0.002
4.a Aromatic/amide H refined with riding coordinates:
 O12(H12), N2(H2), C7(H7), C3(H3), C5(H5), C4(H4)
4.b X=CH2 refined with riding coordinates:
 N3(H3A,H3B)
4.c Idealised Me refined as rotating group:
 C13(H13A,H13B,H13C), C17(H17A,H17B,H17C), C14(H14A,H14B,H14C), C23(H23A,H23B,
 H23C), C22(H22A,H22B,H22C), C12(H12A,H12B,H12C), C32(H32A,H32B,H32C), C18(H18A,
 H18B,H18C), C9(H9A,H9B,H9C), C30(H30A,H30B,H30C), C24(H24A,H24B,H24C),
 C33(H33A,H33B,H33C), C27(H27A,H27B,H27C), C28(H28A,H28B,H28C), C31(H31A,H31B,
 H31C), C19(H19A,H19B,H19C), C29(H29A,H29B,H29C)
4.d Idealised tetrahedral OH refined as rotating group:
 O14(H14), O13(H13), O15(H15)
;
_olex2_submission_special_instructions 'No special instructions were received'

loop_
_space_group_symop_operation_xyz
'x, y, z'
'-x, -y, z+1/2'
'x+1/2, -y, z'
'-x+1/2, y, z+1/2'

loop_
_atom_site_label
_atom_site_type_symbol
_atom_site_fract_x
_atom_site_fract_y
_atom_site_fract_z
_atom_site_U_iso_or_equiv
_atom_site_adp_type
_atom_site_occupancy
_atom_site_site_symmetry_order
_atom_site_calc_flag
_atom_site_refinement_flags_posn
_atom_site_refinement_flags_adp
_atom_site_refinement_flags_occupancy
_atom_site_disorder_assembly
_atom_site_disorder_group
Ho1 Ho 0.52735(2) 0.74061(2) 0.52498(2) 0.01110(6) Uani 1 1 d . . . . .
Co1 Co 0.56806(3) 0.42844(6) 0.58469(4) 0.01113(14) Uani 1 1 d . . . . .
O5 O 0.49173(17) 0.4531(4) 0.6430(2) 0.0149(8) Uani 1 1 d . . . . .
O1 O 0.53283(16) 0.5207(4) 0.4959(2) 0.0145(8) Uani 1 1 d . . . . .
O2 O 0.59230(17) 0.2958(4) 0.6677(2) 0.0159(8) Uani 1 1 d . . . . .
O3 O 0.50205(18) 0.6783(4) 0.3950(2) 0.0170(8) Uani 1 1 d . . . . .
O12 O 0.65357(17) 0.4028(4) 0.5434(2) 0.0230(10) Uani 1 1 d . . . . .
H12 H 0.667818 0.475174 0.516869 0.028 Uiso 1 1 calc R U . . .
O10 O 0.47761(15) 0.9299(4) 0.5727(2) 0.0149(8) Uani 1 1 d . . . . .
N1 N 0.5414(2) 0.2526(4) 0.5422(2) 0.0101(12) Uani 1 1 d . . . . .
N3 N 0.5850(2) 0.0829(4) 0.6991(3) 0.0166(10) Uani 1 1 d . . . . .
H3A H 0.601624 0.097136 0.741020 0.020 Uiso 1 1 calc R U . . .
H3B H 0.573772 0.003953 0.687470 0.020 Uiso 1 1 calc R U . . .
O14 O 0.3222(2) 0.8608(4) 0.3025(2) 0.0252(10) Uani 1 1 d . . . . .
H14 H 0.327912 0.814904 0.339098 0.038 Uiso 1 1 calc R U . . .
C25 C 0.6075(3) 0.8735(6) 0.4369(3) 0.0137(12) Uani 1 1 d . . . . .
O9 O 0.55818(17) 0.9245(4) 0.4529(2) 0.0164(8) Uani 1 1 d . . . . .
O7 O 0.59258(17) 0.8308(4) 0.6189(2) 0.0143(9) Uani 1 1 d . . . . .
O13 O 0.3352(2) 0.7069(5) 0.4203(3) 0.0356(12) Uani 1 1 d . . . . .
H13 H 0.363125 0.736515 0.444076 0.053 Uiso 1 1 calc R U . . .
O15 O 0.6987(2) 0.5675(4) 0.4504(3) 0.0279(10) Uani 1 1 d . . . . .
H15 H 0.682933 0.641078 0.450887 0.042 Uiso 1 1 calc R U . . .
O6 O 0.59641(17) 0.6216(3) 0.6017(2) 0.0163(9) Uani 1 1 d . . . . .
O8 O 0.62042(18) 0.7628(4) 0.4610(3) 0.0190(9) Uani 1 1 d . . . . .
O11 O 0.42857(17) 0.8169(4) 0.4932(2) 0.0178(8) Uani 1 1 d . . . . .
C6 C 0.5076(2) 0.3280(5) 0.4247(3) 0.0140(11) Uani 1 1 d . . . . .
N2 N 0.55148(19) 0.1517(4) 0.5883(3) 0.0142(9) Uani 1 1 d . U . . .
H2 H 0.542182 0.071245 0.577112 0.017 Uiso 1 1 calc R U . . .
C21 C 0.3776(2) 1.0015(6) 0.5448(3) 0.0229(15) Uani 1 1 d . . . . .
C20 C 0.4310(2) 0.9117(5) 0.5366(3) 0.0165(13) Uani 1 1 d . . . . .
C7 C 0.5207(2) 0.2299(5) 0.4791(4) 0.0132(12) Uani 1 1 d . . . . .
H7 H 0.513246 0.141577 0.466877 0.016 Uiso 1 1 calc R U . . .
C1 C 0.5135(2) 0.4635(5) 0.4363(3) 0.0111(11) Uani 1 1 d . . . . .
C3 C 0.4777(2) 0.5002(6) 0.3125(3) 0.0187(12) Uani 1 1 d . . . . .
H3 H 0.467530 0.558912 0.274931 0.022 Uiso 1 1 calc R U . . .
C15 C 0.6167(2) 0.7244(5) 0.6312(3) 0.0140(11) Uani 1 1 d . . . . .
O4 O 0.46832(18) 0.6569(4) 0.6128(2) 0.0208(9) Uani 1 1 d . . . . .
C26 C 0.6509(2) 0.9458(6) 0.3886(3) 0.0187(12) Uani 1 1 d . . . . .
C5 C 0.4873(3) 0.2824(6) 0.3575(3) 0.0192(12) Uani 1 1 d . . . . .
H5 H 0.483131 0.191292 0.350352 0.023 Uiso 1 1 calc R U . . .
C13 C 0.3527(3) 0.5276(7) 0.6054(4) 0.0282(15) Uani 1 1 d . . . . .
H13A H 0.362251 0.452123 0.575269 0.042 Uiso 1 1 calc R U . . .
H13B H 0.357513 0.607697 0.577232 0.042 Uiso 1 1 calc R U . . .
H13C H 0.312332 0.520743 0.621788 0.042 Uiso 1 1 calc R U . . .
C16 C 0.6727(3) 0.7135(5) 0.6780(4) 0.0185(12) Uani 1 1 d . . . . .
C11 C 0.3939(2) 0.5312(5) 0.6719(3) 0.0177(12) Uani 1 1 d . . . . .
C8 C 0.5768(2) 0.1822(5) 0.6529(3) 0.0139(11) Uani 1 1 d . . . . .
C10 C 0.4565(3) 0.5477(5) 0.6410(3) 0.0150(11) Uani 1 1 d . . . . .
C17 C 0.6806(3) 0.5756(6) 0.7081(4) 0.0244(14) Uani 1 1 d . . . . .
H17A H 0.717586 0.570301 0.734087 0.037 Uiso 1 1 calc R U . . .
H17B H 0.680562 0.512761 0.668380 0.037 Uiso 1 1 calc R U . . .
H17C H 0.648613 0.555652 0.741224 0.037 Uiso 1 1 calc R U . . .
C14 C 0.3784(3) 0.6479(6) 0.7196(4) 0.0278(15) Uani 1 1 d . . . . .
H14A H 0.337128 0.643918 0.732321 0.042 Uiso 1 1 calc R U . . .
H14B H 0.386267 0.728874 0.693389 0.042 Uiso 1 1 calc R U . . .
H14C H 0.401899 0.645447 0.763642 0.042 Uiso 1 1 calc R U . . .
C23 C 0.3659(3) 1.0643(7) 0.4706(5) 0.0363(18) Uani 1 1 d . . . . .
H23A H 0.332006 1.121754 0.474012 0.054 Uiso 1 1 calc R U . . .
H23B H 0.358370 0.995858 0.434987 0.054 Uiso 1 1 calc R U . . .
H23C H 0.399891 1.115179 0.455775 0.054 Uiso 1 1 calc R U . . .
C22 C 0.3240(3) 0.9222(6) 0.5681(4) 0.0314(16) Uani 1 1 d . . . . .
H22A H 0.331721 0.879975 0.614506 0.047 Uiso 1 1 calc R U . . .
H22B H 0.315516 0.855620 0.531714 0.047 Uiso 1 1 calc R U . . .
H22C H 0.290485 0.980580 0.572947 0.047 Uiso 1 1 calc R U . . .
C12 C 0.3879(3) 0.4049(6) 0.7146(3) 0.0204(13) Uani 1 1 d . . . . .
H12A H 0.410296 0.411512 0.759384 0.031 Uiso 1 1 calc R U . . .
H12B H 0.402584 0.331993 0.685798 0.031 Uiso 1 1 calc R U . . .
H12C H 0.346860 0.390078 0.726147 0.031 Uiso 1 1 calc R U . . .
C32 C 0.2790(3) 0.8019(7) 0.2590(4) 0.0340(16) Uani 1 1 d . . . . .
H32A H 0.245023 0.781093 0.288577 0.051 Uiso 1 1 calc R U . . .
H32B H 0.294508 0.721686 0.237674 0.051 Uiso 1 1 calc R U . . .
H32C H 0.267680 0.862174 0.220464 0.051 Uiso 1 1 calc R U . . .
C18 C 0.6723(3) 0.8117(7) 0.7387(5) 0.041(2) Uani 1 1 d . . . . .
H18A H 0.635638 0.805045 0.765190 0.061 Uiso 1 1 calc R U . . .
H18B H 0.676307 0.899698 0.718778 0.061 Uiso 1 1 calc R U . . .
H18C H 0.704800 0.793924 0.771398 0.061 Uiso 1 1 calc R U . . .
C9 C 0.4807(3) 0.7676(5) 0.3403(4) 0.0210(13) Uani 1 1 d . . . . .
H9A H 0.505355 0.761826 0.297415 0.032 Uiso 1 1 calc R U . . .
H9B H 0.481604 0.856847 0.359145 0.032 Uiso 1 1 calc R U . . .
H9C H 0.440695 0.744378 0.327595 0.032 Uiso 1 1 calc R U . . .
C2 C 0.4969(2) 0.5463(5) 0.3783(3) 0.0133(11) Uani 1 1 d . . . . .
C30 C 0.6935(3) 0.2960(6) 0.5483(4) 0.0305(16) Uani 1 1 d . . . . .
H30A H 0.716518 0.304254 0.592501 0.046 Uiso 1 1 calc R U . . .
H30B H 0.719518 0.296983 0.506419 0.046 Uiso 1 1 calc R U . . .
H30C H 0.671926 0.213716 0.549231 0.046 Uiso 1 1 calc R U . . .
C4 C 0.4734(3) 0.3652(6) 0.3022(3) 0.0207(12) Uani 1 1 d . . . . .
H4 H 0.460973 0.331284 0.257162 0.025 Uiso 1 1 calc R U . . .
C24 C 0.3906(3) 1.1081(7) 0.5994(4) 0.0360(18) Uani 1 1 d . . . . .
H24A H 0.424520 1.158241 0.583536 0.054 Uiso 1 1 calc R U . . .
H24B H 0.398687 1.068686 0.646466 0.054 Uiso 1 1 calc R U . . .
H24C H 0.356971 1.166242 0.603445 0.054 Uiso 1 1 calc R U . . .
C33 C 0.6851(4) 0.5029(8) 0.3843(4) 0.044(2) Uani 1 1 d . . . . .
H33A H 0.642859 0.502128 0.377380 0.066 Uiso 1 1 calc R U . . .
H33B H 0.699526 0.413141 0.386041 0.066 Uiso 1 1 calc R U . . .
H33C H 0.703480 0.549174 0.344125 0.066 Uiso 1 1 calc R U . . .
C27 C 0.6292(4) 1.0841(8) 0.3718(6) 0.060(3) Uani 1 1 d . . . . .
H27A H 0.594098 1.079029 0.342088 0.090 Uiso 1 1 calc R U . . .
H27B H 0.659440 1.131914 0.345569 0.090 Uiso 1 1 calc R U . . .
H27C H 0.620374 1.129520 0.416906 0.090 Uiso 1 1 calc R U . . .
C28 C 0.7112(3) 0.9511(9) 0.4250(5) 0.051(2) Uani 1 1 d . . . . .
H28A H 0.708449 1.000480 0.470046 0.076 Uiso 1 1 calc R U . . .
H28B H 0.738907 0.993850 0.392596 0.076 Uiso 1 1 calc R U . . .
H28C H 0.724468 0.862292 0.435330 0.076 Uiso 1 1 calc R U . . .
C31 C 0.3412(4) 0.5679(9) 0.4133(5) 0.045(2) Uani 1 1 d . . . . .
H31A H 0.381026 0.542469 0.425810 0.068 Uiso 1 1 calc R U . . .
H31B H 0.332914 0.542091 0.363548 0.068 Uiso 1 1 calc R U . . .
H31C H 0.313901 0.524531 0.445946 0.068 Uiso 1 1 calc R U . . .
C19 C 0.7241(3) 0.7444(8) 0.6263(5) 0.041(2) Uani 1 1 d . . . . .
H19A H 0.718903 0.831548 0.605728 0.062 Uiso 1 1 calc R U . . .
H19B H 0.725033 0.679743 0.587430 0.062 Uiso 1 1 calc R U . . .
H19C H 0.760713 0.741207 0.653195 0.062 Uiso 1 1 calc R U . . .
C29 C 0.6558(4) 0.8704(10) 0.3178(5) 0.052(2) Uani 1 1 d . . . . .
H29A H 0.665257 0.779150 0.327971 0.078 Uiso 1 1 calc R U . . .
H29B H 0.686508 0.908909 0.288023 0.078 Uiso 1 1 calc R U . . .
H29C H 0.618730 0.874919 0.291877 0.078 Uiso 1 1 calc R U . . .

loop_
_atom_site_aniso_label
_atom_site_aniso_U_11
_atom_site_aniso_U_22
_atom_site_aniso_U_33
_atom_site_aniso_U_23
_atom_site_aniso_U_13
_atom_site_aniso_U_12
Ho1 0.01105(10) 0.00738(9) 0.01487(11) -0.00037(15) 0.00000(15) 0.00042(7)
Co1 0.0129(3) 0.0078(3) 0.0127(3) -0.0004(3) -0.0012(3) 0.0006(3)
O5 0.016(2) 0.0142(19) 0.014(2) 0.0009(15) 0.0033(16) 0.0050(15)
O1 0.0156(19) 0.0138(18) 0.0140(18) 0.0002(14) -0.0023(15) 0.0002(15)
O2 0.022(2) 0.0103(17) 0.015(2) -0.0022(15) -0.0044(17) 0.0023(15)
O3 0.024(2) 0.0110(18) 0.016(2) 0.0026(15) -0.0055(18) 0.0008(16)
O12 0.0186(19) 0.0145(17) 0.036(3) 0.0041(16) 0.0078(17) 0.0060(15)
O10 0.0118(18) 0.0105(17) 0.023(2) -0.0006(15) 0.0000(17) -0.0010(14)
N1 0.016(2) 0.0056(19) 0.009(4) -0.0019(15) 0.0012(18) 0.0014(15)
N3 0.024(3) 0.009(2) 0.017(3) 0.0000(18) -0.005(2) 0.0003(18)
O14 0.030(2) 0.028(2) 0.017(2) -0.0013(18) 0.0022(19) -0.0055(19)
C25 0.013(3) 0.016(3) 0.013(3) -0.001(2) -0.001(2) -0.002(2)
O9 0.016(2) 0.0118(18) 0.021(2) 0.0024(15) 0.0032(17) -0.0002(15)
O7 0.012(2) 0.011(2) 0.020(2) -0.0011(16) -0.0033(17) -0.0006(16)
O13 0.035(3) 0.041(3) 0.030(3) -0.001(2) -0.011(2) -0.016(2)
O15 0.029(2) 0.026(2) 0.028(3) 0.0068(19) 0.009(2) 0.0115(19)
O6 0.018(2) 0.0078(17) 0.023(2) -0.0014(15) -0.0047(17) 0.0018(14)
O8 0.020(2) 0.0148(19) 0.023(2) 0.0035(17) 0.0033(19) 0.0019(16)
O11 0.015(2) 0.0156(19) 0.023(2) -0.0070(16) -0.0002(16) -0.0004(15)
C6 0.013(3) 0.014(3) 0.014(3) -0.002(2) -0.002(2) 0.000(2)
N2 0.0162(13) 0.0104(13) 0.0160(14) 0.0000(11) -0.0015(12) 0.0005(11)
C21 0.013(3) 0.016(3) 0.040(4) -0.005(2) -0.002(2) 0.003(2)
C20 0.012(2) 0.013(2) 0.025(4) 0.005(2) 0.001(2) -0.0034(17)
C7 0.014(3) 0.012(3) 0.014(3) -0.004(2) -0.003(2) -0.001(2)
C1 0.009(3) 0.012(2) 0.013(3) -0.002(2) 0.000(2) 0.0023(19)
C3 0.020(3) 0.022(3) 0.015(3) 0.001(2) -0.001(2) 0.002(2)
C15 0.016(3) 0.007(2) 0.019(3) -0.001(2) 0.000(2) -0.004(2)
O4 0.023(2) 0.0150(19) 0.025(2) 0.0026(17) 0.0085(17) 0.0032(16)
C26 0.017(3) 0.019(3) 0.020(3) 0.003(2) 0.004(2) -0.001(2)
C5 0.027(3) 0.012(3) 0.019(3) -0.004(2) -0.001(3) 0.002(2)
C13 0.018(3) 0.036(4) 0.031(4) 0.012(3) -0.005(3) -0.005(3)
C16 0.016(3) 0.013(3) 0.027(3) -0.002(2) -0.005(2) 0.001(2)
C11 0.018(3) 0.015(3) 0.020(3) 0.000(2) 0.005(2) -0.001(2)
C8 0.011(3) 0.013(2) 0.017(3) -0.005(2) -0.001(2) 0.003(2)
C10 0.022(3) 0.011(2) 0.013(3) 0.000(2) 0.000(2) -0.002(2)
C17 0.027(3) 0.018(3) 0.028(4) -0.004(3) -0.009(3) 0.001(2)
C14 0.026(3) 0.020(3) 0.037(4) -0.002(3) 0.015(3) 0.003(2)
C23 0.022(4) 0.028(4) 0.059(5) 0.011(4) 0.001(3) 0.004(3)
C22 0.013(3) 0.029(3) 0.052(5) 0.003(3) 0.005(3) 0.003(2)
C12 0.022(3) 0.018(3) 0.021(3) 0.003(2) 0.007(3) -0.004(2)
C32 0.030(4) 0.038(4) 0.034(4) -0.004(3) 0.000(3) -0.003(3)
C18 0.043(4) 0.032(4) 0.047(5) -0.019(4) -0.034(4) 0.014(3)
C9 0.028(3) 0.016(3) 0.020(3) 0.003(2) -0.005(3) 0.002(2)
C2 0.011(3) 0.015(3) 0.014(3) 0.001(2) 0.000(2) 0.000(2)
C30 0.025(3) 0.026(3) 0.041(4) 0.002(3) 0.007(3) 0.013(3)
C4 0.028(3) 0.021(3) 0.014(3) -0.005(2) -0.001(2) -0.001(2)
C24 0.016(3) 0.037(4) 0.054(5) -0.021(4) 0.001(3) 0.011(3)
C33 0.056(5) 0.049(5) 0.027(4) -0.002(4) 0.003(4) 0.019(4)
C27 0.043(5) 0.046(5) 0.091(8) 0.036(5) 0.036(5) 0.007(4)
C28 0.038(4) 0.052(5) 0.062(6) 0.020(4) -0.007(4) -0.014(4)
C31 0.041(5) 0.062(6) 0.032(5) -0.012(4) -0.001(4) -0.005(4)
C19 0.016(3) 0.047(5) 0.060(5) 0.031(4) -0.005(3) -0.002(3)
C29 0.058(6) 0.060(6) 0.038(5) -0.005(4) 0.017(4) -0.020(5)

loop_
_atom_type_symbol
_atom_type_description
_atom_type_scat_dispersion_real
_atom_type_scat_dispersion_imag
_atom_type_scat_source
C C 0.0033 0.0016 'International Tables Vol C Tables 4.2.6.8 and 6.1.1.4'
H H 0.0000 0.0000 'International Tables Vol C Tables 4.2.6.8 and 6.1.1.4'
Co Co 0.3494 0.9721 'International Tables Vol C Tables 4.2.6.8 and 6.1.1.4'
Ho Ho -0.2175 4.6783 'International Tables Vol C Tables 4.2.6.8 and 6.1.1.4'
N N 0.0061 0.0033 'International Tables Vol C Tables 4.2.6.8 and 6.1.1.4'
O O 0.0106 0.0060 'International Tables Vol C Tables 4.2.6.8 and 6.1.1.4'

loop_
_geom_angle_atom_site_label_1
_geom_angle_atom_site_label_2
_geom_angle_atom_site_label_3
_geom_angle
_geom_angle_site_symmetry_1
_geom_angle_site_symmetry_3
_geom_angle_publ_flag
O1 Ho1 O3 63.35(13) . . ?
O1 Ho1 O10 152.78(13) . . ?
O1 Ho1 O9 127.82(14) . . ?
O1 Ho1 O7 119.51(13) . . ?
O1 Ho1 O6 67.47(13) . . ?
O1 Ho1 O8 86.02(13) . . ?
O1 Ho1 O11 107.55(13) . . ?
O10 Ho1 O3 115.89(13) . . ?
O10 Ho1 O7 74.35(13) . . ?
O10 Ho1 O6 119.51(14) . . ?
O10 Ho1 O8 120.91(13) . . ?
O10 Ho1 O11 53.10(13) . . ?
O9 Ho1 O3 74.99(13) . . ?
O9 Ho1 O10 73.46(13) . . ?
O9 Ho1 O7 85.40(14) . . ?
O9 Ho1 O6 121.17(14) . . ?
O9 Ho1 O8 53.51(13) . . ?
O9 Ho1 O11 83.76(13) . . ?
O7 Ho1 O3 153.18(13) . . ?
O6 Ho1 O3 124.61(13) . . ?
O6 Ho1 O7 52.18(12) . . ?
O6 Ho1 O8 76.25(14) . . ?
O6 Ho1 O11 152.72(14) . . ?
O8 Ho1 O3 76.50(15) . . ?
O8 Ho1 O7 77.14(15) . . ?
O8 Ho1 O11 130.95(14) . . ?
O11 Ho1 O3 69.26(13) . . ?
O11 Ho1 O7 127.28(13) . . ?
O4 Ho1 O1 80.38(14) . . ?
O4 Ho1 O3 116.19(15) . . ?
O4 Ho1 O10 76.13(14) . . ?
O4 Ho1 O9 149.37(14) . . ?
O4 Ho1 O7 89.96(15) . . ?
O4 Ho1 O6 77.62(15) . . ?
O4 Ho1 O8 153.56(14) . . ?
O4 Ho1 O11 75.11(14) . . ?
O5 Co1 Ho1 80.09(11) . . ?
O5 Co1 O2 85.57(16) . . ?
O5 Co1 O12 169.76(16) . . ?
O5 Co1 O6 94.00(16) . . ?
O1 Co1 Ho1 39.34(11) . . ?
O1 Co1 O5 91.56(15) . . ?
O1 Co1 O2 166.52(15) . . ?
O1 Co1 O12 97.61(16) . . ?
O1 Co1 O6 79.03(15) . . ?
O2 Co1 Ho1 151.60(11) . . ?
O12 Co1 Ho1 104.22(11) . . ?
O12 Co1 O2 86.52(16) . . ?
N1 Co1 Ho1 126.67(12) . . ?
N1 Co1 O5 93.08(19) . . ?
N1 Co1 O1 88.83(16) . . ?
N1 Co1 O2 78.20(16) . . ?
N1 Co1 O12 91.66(19) . . ?
N1 Co1 O6 166.09(18) . . ?
O6 Co1 Ho1 43.44(11) . . ?
O6 Co1 O2 114.28(15) . . ?
O6 Co1 O12 83.34(16) . . ?
C10 O5 Co1 128.3(4) . . ?
Co1 O1 Ho1 106.34(16) . . ?
C1 O1 Ho1 127.2(3) . . ?
C1 O1 Co1 126.3(3) . . ?
C8 O2 Co1 111.2(4) . . ?
C9 O3 Ho1 125.2(3) . . ?
C2 O3 Ho1 118.1(3) . . ?
C2 O3 C9 115.3(4) . . ?
Co1 O12 H12 114.1 . . ?
C30 O12 Co1 131.7(4) . . ?
C30 O12 H12 114.1 . . ?
C20 O10 Ho1 95.1(3) . . ?
N2 N1 Co1 112.0(3) . . ?
C7 N1 Co1 128.1(4) . . ?
C7 N1 N2 119.8(5) . . ?
H3A N3 H3B 120.0 . . ?
C8 N3 H3A 120.0 . . ?
C8 N3 H3B 120.0 . . ?
C32 O14 H14 109.5 . . ?
O9 C25 Ho1 59.0(3) . . ?
O9 C25 C26 121.0(5) . . ?
O8 C25 Ho1 60.8(3) . . ?
O8 C25 O9 119.7(5) . . ?
O8 C25 C26 119.3(5) . . ?
C26 C25 Ho1 179.7(5) . . ?
C25 O9 Ho1 94.0(3) . . ?
C15 O7 Ho1 94.1(3) . . ?
C31 O13 H13 109.5 . . ?
C33 O15 H15 109.5 . . ?
Co1 O6 Ho1 100.38(16) . . ?
C15 O6 Ho1 94.3(3) . . ?
C15 O6 Co1 162.3(4) . . ?
C25 O8 Ho1 92.8(4) . . ?
C20 O11 Ho1 92.9(3) . . ?
C1 C6 C7 123.7(5) . . ?
C5 C6 C7 116.8(5) . . ?
C5 C6 C1 119.5(5) . . ?
N1 N2 H2 121.7 . . ?
N1 N2 C8 116.6(4) . . ?
C8 N2 H2 121.7 . . ?
C20 C21 C23 107.5(5) . . ?
C22 C21 C20 110.6(5) . . ?
C22 C21 C23 109.3(5) . . ?
C24 C21 C20 109.8(5) . . ?
C24 C21 C23 109.1(5) . . ?
C24 C21 C22 110.5(6) . . ?
O10 C20 Ho1 58.3(2) . . ?
O10 C20 C21 122.0(5) . . ?
O11 C20 Ho1 60.7(3) . . ?
O11 C20 O10 118.9(5) . . ?
O11 C20 C21 119.1(5) . . ?
C21 C20 Ho1 178.0(4) . . ?
N1 C7 C6 125.6(5) . . ?
N1 C7 H7 117.2 . . ?
C6 C7 H7 117.2 . . ?
O1 C1 C6 126.4(5) . . ?
O1 C1 C2 117.1(5) . . ?
C6 C1 C2 116.5(5) . . ?
C2 C3 H3 120.7 . . ?
C2 C3 C4 118.7(5) . . ?
C4 C3 H3 120.7 . . ?
O7 C15 Ho1 60.1(3) . . ?
O7 C15 O6 118.8(5) . . ?
O7 C15 C16 122.3(5) . . ?
O6 C15 Ho1 59.2(3) . . ?
O6 C15 C16 118.8(5) . . ?
C16 C15 Ho1 170.1(4) . . ?
C10 O4 Ho1 138.9(4) . . ?
C25 C26 C27 110.7(5) . . ?
C25 C26 C28 110.4(5) . . ?
C27 C26 C28 110.4(6) . . ?
C29 C26 C25 107.8(5) . . ?
C29 C26 C27 108.4(7) . . ?
C29 C26 C28 109.1(6) . . ?
C6 C5 H5 118.9 . . ?
C4 C5 C6 122.3(5) . . ?
C4 C5 H5 118.9 . . ?
H13A C13 H13B 109.5 . . ?
H13A C13 H13C 109.5 . . ?
H13B C13 H13C 109.5 . . ?
C11 C13 H13A 109.5 . . ?
C11 C13 H13B 109.5 . . ?
C11 C13 H13C 109.5 . . ?
C17 C16 C15 111.5(5) . . ?
C17 C16 C19 108.9(5) . . ?
C18 C16 C15 111.2(5) . . ?
C18 C16 C17 110.2(6) . . ?
C18 C16 C19 109.2(6) . . ?
C19 C16 C15 105.7(5) . . ?
C13 C11 C10 105.9(5) . . ?
C14 C11 C13 109.5(5) . . ?
C14 C11 C10 110.1(5) . . ?
C12 C11 C13 109.6(5) . . ?
C12 C11 C10 111.6(5) . . ?
C12 C11 C14 110.0(5) . . ?
O2 C8 N3 121.7(5) . . ?
O2 C8 N2 121.9(5) . . ?
N3 C8 N2 116.4(5) . . ?
O5 C10 C11 119.8(5) . . ?
O4 C10 O5 123.6(5) . . ?
O4 C10 C11 116.5(5) . . ?
C16 C17 H17A 109.5 . . ?
C16 C17 H17B 109.5 . . ?
C16 C17 H17C 109.5 . . ?
H17A C17 H17B 109.5 . . ?
H17A C17 H17C 109.5 . . ?
H17B C17 H17C 109.5 . . ?
C11 C14 H14A 109.5 . . ?
C11 C14 H14B 109.5 . . ?
C11 C14 H14C 109.5 . . ?
H14A C14 H14B 109.5 . . ?
H14A C14 H14C 109.5 . . ?
H14B C14 H14C 109.5 . . ?
C21 C23 H23A 109.5 . . ?
C21 C23 H23B 109.5 . . ?
C21 C23 H23C 109.5 . . ?
H23A C23 H23B 109.5 . . ?
H23A C23 H23C 109.5 . . ?
H23B C23 H23C 109.5 . . ?
C21 C22 H22A 109.5 . . ?
C21 C22 H22B 109.5 . . ?
C21 C22 H22C 109.5 . . ?
H22A C22 H22B 109.5 . . ?
H22A C22 H22C 109.5 . . ?
H22B C22 H22C 109.5 . . ?
C11 C12 H12A 109.5 . . ?
C11 C12 H12B 109.5 . . ?
C11 C12 H12C 109.5 . . ?
H12A C12 H12B 109.5 . . ?
H12A C12 H12C 109.5 . . ?
H12B C12 H12C 109.5 . . ?
O14 C32 H32A 109.5 . . ?
O14 C32 H32B 109.5 . . ?
O14 C32 H32C 109.5 . . ?
H32A C32 H32B 109.5 . . ?
H32A C32 H32C 109.5 . . ?
H32B C32 H32C 109.5 . . ?
C16 C18 H18A 109.5 . . ?
C16 C18 H18B 109.5 . . ?
C16 C18 H18C 109.5 . . ?
H18A C18 H18B 109.5 . . ?
H18A C18 H18C 109.5 . . ?
H18B C18 H18C 109.5 . . ?
O3 C9 H9A 109.5 . . ?
O3 C9 H9B 109.5 . . ?
O3 C9 H9C 109.5 . . ?
H9A C9 H9B 109.5 . . ?
H9A C9 H9C 109.5 . . ?
H9B C9 H9C 109.5 . . ?
O3 C2 C1 112.9(5) . . ?
C3 C2 O3 123.8(5) . . ?
C3 C2 C1 123.4(5) . . ?
O12 C30 H30A 109.5 . . ?
O12 C30 H30B 109.5 . . ?
O12 C30 H30C 109.5 . . ?
H30A C30 H30B 109.5 . . ?
H30A C30 H30C 109.5 . . ?
H30B C30 H30C 109.5 . . ?
C3 C4 H4 120.2 . . ?
C5 C4 C3 119.7(6) . . ?
C5 C4 H4 120.2 . . ?
C21 C24 H24A 109.5 . . ?
C21 C24 H24B 109.5 . . ?
C21 C24 H24C 109.5 . . ?
H24A C24 H24B 109.5 . . ?
H24A C24 H24C 109.5 . . ?
H24B C24 H24C 109.5 . . ?
O15 C33 H33A 109.5 . . ?
O15 C33 H33B 109.5 . . ?
O15 C33 H33C 109.5 . . ?
H33A C33 H33B 109.5 . . ?
H33A C33 H33C 109.5 . . ?
H33B C33 H33C 109.5 . . ?
C26 C27 H27A 109.5 . . ?
C26 C27 H27B 109.5 . . ?
C26 C27 H27C 109.5 . . ?
H27A C27 H27B 109.5 . . ?
H27A C27 H27C 109.5 . . ?
H27B C27 H27C 109.5 . . ?
C26 C28 H28A 109.5 . . ?
C26 C28 H28B 109.5 . . ?
C26 C28 H28C 109.5 . . ?
H28A C28 H28B 109.5 . . ?
H28A C28 H28C 109.5 . . ?
H28B C28 H28C 109.5 . . ?
O13 C31 H31A 109.5 . . ?
O13 C31 H31B 109.5 . . ?
O13 C31 H31C 109.5 . . ?
H31A C31 H31B 109.5 . . ?
H31A C31 H31C 109.5 . . ?
H31B C31 H31C 109.5 . . ?
C16 C19 H19A 109.5 . . ?
C16 C19 H19B 109.5 . . ?
C16 C19 H19C 109.5 . . ?
H19A C19 H19B 109.5 . . ?
H19A C19 H19C 109.5 . . ?
H19B C19 H19C 109.5 . . ?
C26 C29 H29A 109.5 . . ?
C26 C29 H29B 109.5 . . ?
C26 C29 H29C 109.5 . . ?
H29A C29 H29B 109.5 . . ?
H29A C29 H29C 109.5 . . ?
H29B C29 H29C 109.5 . . ?

loop_
_geom_bond_atom_site_label_1
_geom_bond_atom_site_label_2
_geom_bond_distance
_geom_bond_site_symmetry_2
_geom_bond_publ_flag
Ho1 O1 2.276(4) . ?
Ho1 O3 2.509(4) . ?
Ho1 O10 2.373(4) . ?
Ho1 O9 2.369(4) . ?
Ho1 O7 2.429(4) . ?
Ho1 O6 2.408(4) . ?
Ho1 O8 2.410(4) . ?
Ho1 O11 2.425(4) . ?
Ho1 O4 2.242(4) . ?
Co1 O5 2.036(4) . ?
Co1 O1 2.024(4) . ?
Co1 O2 2.087(4) . ?
Co1 O12 2.085(4) . ?
Co1 N1 2.020(4) . ?
Co1 O6 2.067(4) . ?
O5 C10 1.240(7) . ?
O1 C1 1.302(7) . ?
O2 C8 1.224(6) . ?
O3 C9 1.423(7) . ?
O3 C2 1.367(6) . ?
O12 H12 0.9300 . ?
O12 C30 1.404(7) . ?
O10 C20 1.251(6) . ?
N1 N2 1.334(6) . ?
N1 C7 1.260(8) . ?
N3 H3A 0.8600 . ?
N3 H3B 0.8600 . ?
N3 C8 1.318(7) . ?
O14 H14 0.8200 . ?
O14 C32 1.387(8) . ?
C25 O9 1.258(7) . ?
C25 O8 1.231(7) . ?
C25 C26 1.502(8) . ?
O7 C15 1.220(7) . ?
O13 H13 0.8200 . ?
O13 C31 1.409(10) . ?
O15 H15 0.8200 . ?
O15 C33 1.399(9) . ?
O6 C15 1.251(6) . ?
O11 C20 1.239(7) . ?
C6 C7 1.427(8) . ?
C6 C1 1.385(7) . ?
C6 C5 1.383(8) . ?
N2 H2 0.8600 . ?
N2 C8 1.341(7) . ?
C21 C20 1.512(7) . ?
C21 C23 1.512(9) . ?
C21 C22 1.510(8) . ?
C21 C24 1.490(8) . ?
C7 H7 0.9300 . ?
C1 C2 1.394(7) . ?
C3 H3 0.9300 . ?
C3 C2 1.354(8) . ?
C3 C4 1.374(8) . ?
C15 C16 1.527(8) . ?
O4 C10 1.240(7) . ?
C26 C27 1.505(10) . ?
C26 C28 1.513(9) . ?
C26 C29 1.498(10) . ?
C5 H5 0.9300 . ?
C5 C4 1.341(8) . ?
C13 H13A 0.9600 . ?
C13 H13B 0.9600 . ?
C13 H13C 0.9600 . ?
C13 C11 1.526(9) . ?
C16 C17 1.501(8) . ?
C16 C18 1.479(9) . ?
C16 C19 1.523(10) . ?
C11 C10 1.528(8) . ?
C11 C14 1.500(8) . ?
C11 C12 1.494(8) . ?
C17 H17A 0.9600 . ?
C17 H17B 0.9600 . ?
C17 H17C 0.9600 . ?
C14 H14A 0.9600 . ?
C14 H14B 0.9600 . ?
C14 H14C 0.9600 . ?
C23 H23A 0.9600 . ?
C23 H23B 0.9600 . ?
C23 H23C 0.9600 . ?
C22 H22A 0.9600 . ?
C22 H22B 0.9600 . ?
C22 H22C 0.9600 . ?
C12 H12A 0.9600 . ?
C12 H12B 0.9600 . ?
C12 H12C 0.9600 . ?
C32 H32A 0.9600 . ?
C32 H32B 0.9600 . ?
C32 H32C 0.9600 . ?
C18 H18A 0.9600 . ?
C18 H18B 0.9600 . ?
C18 H18C 0.9600 . ?
C9 H9A 0.9600 . ?
C9 H9B 0.9600 . ?
C9 H9C 0.9600 . ?
C30 H30A 0.9600 . ?
C30 H30B 0.9600 . ?
C30 H30C 0.9600 . ?
C4 H4 0.9300 . ?
C24 H24A 0.9600 . ?
C24 H24B 0.9600 . ?
C24 H24C 0.9600 . ?
C33 H33A 0.9600 . ?
C33 H33B 0.9600 . ?
C33 H33C 0.9600 . ?
C27 H27A 0.9600 . ?
C27 H27B 0.9600 . ?
C27 H27C 0.9600 . ?
C28 H28A 0.9600 . ?
C28 H28B 0.9600 . ?
C28 H28C 0.9600 . ?
C31 H31A 0.9600 . ?
C31 H31B 0.9600 . ?
C31 H31C 0.9600 . ?
C19 H19A 0.9600 . ?
C19 H19B 0.9600 . ?
C19 H19C 0.9600 . ?
C29 H29A 0.9600 . ?
C29 H29B 0.9600 . ?
C29 H29C 0.9600 . ?

loop_
_geom_torsion_atom_site_label_1
_geom_torsion_atom_site_label_2
_geom_torsion_atom_site_label_3
_geom_torsion_atom_site_label_4
_geom_torsion
_geom_torsion_site_symmetry_1
_geom_torsion_site_symmetry_2
_geom_torsion_site_symmetry_3
_geom_torsion_site_symmetry_4
_geom_torsion_publ_flag
Ho1 O1 C1 C6 -167.8(4) . . . . ?
Ho1 O1 C1 C2 12.0(7) . . . . ?
Ho1 O3 C2 C1 -6.9(6) . . . . ?
Ho1 O3 C2 C3 173.1(4) . . . . ?
Ho1 O10 C20 O11 -2.0(5) . . . . ?
Ho1 O10 C20 C21 177.7(5) . . . . ?
Ho1 O7 C15 O6 -7.7(6) . . . . ?
Ho1 O7 C15 C16 168.8(5) . . . . ?
Ho1 O6 C15 O7 7.8(6) . . . . ?
Ho1 O6 C15 C16 -168.8(5) . . . . ?
Ho1 O11 C20 O10 1.9(5) . . . . ?
Ho1 O11 C20 C21 -177.7(5) . . . . ?
Ho1 O4 C10 O5 26.7(10) . . . . ?
Ho1 O4 C10 C11 -151.0(4) . . . . ?
Co1 O5 C10 O4 -14.8(8) . . . . ?
Co1 O5 C10 C11 162.9(4) . . . . ?
Co1 O1 C1 C6 7.1(8) . . . . ?
Co1 O1 C1 C2 -173.2(4) . . . . ?
Co1 O2 C8 N3 -176.7(4) . . . . ?
Co1 O2 C8 N2 4.3(6) . . . . ?
Co1 N1 N2 C8 -0.1(6) . . . . ?
Co1 N1 C7 C6 -4.6(9) . . . . ?
Co1 O6 C15 Ho1 -146.0(13) . . . . ?
Co1 O6 C15 O7 -138.2(10) . . . . ?
Co1 O6 C15 C16 45.1(15) . . . . ?
O1 C1 C2 O3 -1.9(7) . . . . ?
O1 C1 C2 C3 178.0(5) . . . . ?
N1 N2 C8 O2 -3.0(8) . . . . ?
N1 N2 C8 N3 178.0(5) . . . . ?
O9 C25 O8 Ho1 0.2(6) . . . . ?
O9 C25 C26 C27 5.9(9) . . . . ?
O9 C25 C26 C28 128.4(6) . . . . ?
O9 C25 C26 C29 -112.5(7) . . . . ?
O7 C15 C16 C17 158.7(6) . . . . ?
O7 C15 C16 C18 35.3(9) . . . . ?
O7 C15 C16 C19 -83.1(7) . . . . ?
O6 C15 C16 C17 -24.8(8) . . . . ?
O6 C15 C16 C18 -148.2(6) . . . . ?
O6 C15 C16 C19 93.4(7) . . . . ?
O8 C25 O9 Ho1 -0.2(6) . . . . ?
O8 C25 C26 C27 -174.1(7) . . . . ?
O8 C25 C26 C28 -51.7(8) . . . . ?
O8 C25 C26 C29 67.4(8) . . . . ?
C6 C1 C2 O3 177.8(5) . . . . ?
C6 C1 C2 C3 -2.2(8) . . . . ?
C6 C5 C4 C3 -1.9(9) . . . . ?
N2 N1 C7 C6 179.7(5) . . . . ?
C7 N1 N2 C8 176.2(5) . . . . ?
C7 C6 C1 O1 2.0(9) . . . . ?
C7 C6 C1 C2 -177.8(5) . . . . ?
C7 C6 C5 C4 179.8(6) . . . . ?
C1 C6 C7 N1 -3.4(9) . . . . ?
C1 C6 C5 C4 0.6(9) . . . . ?
C26 C25 O9 Ho1 179.7(5) . . . . ?
C26 C25 O8 Ho1 -179.7(5) . . . . ?
C5 C6 C7 N1 177.4(6) . . . . ?
C5 C6 C1 O1 -178.9(5) . . . . ?
C5 C6 C1 C2 1.4(8) . . . . ?
C13 C11 C10 O5 -108.1(6) . . . . ?
C13 C11 C10 O4 69.7(6) . . . . ?
C14 C11 C10 O5 133.6(6) . . . . ?
C14 C11 C10 O4 -48.6(7) . . . . ?
C23 C21 C20 O10 119.1(6) . . . . ?
C23 C21 C20 O11 -61.2(7) . . . . ?
C22 C21 C20 O10 -121.7(6) . . . . ?
C22 C21 C20 O11 58.0(8) . . . . ?
C12 C11 C10 O5 11.2(8) . . . . ?
C12 C11 C10 O4 -171.0(5) . . . . ?
C9 O3 C2 C1 -174.6(5) . . . . ?
C9 O3 C2 C3 5.4(8) . . . . ?
C2 C3 C4 C5 1.1(9) . . . . ?
C4 C3 C2 O3 -179.1(5) . . . . ?
C4 C3 C2 C1 1.0(9) . . . . ?
C24 C21 C20 O10 0.5(8) . . . . ?
C24 C21 C20 O11 -179.9(6) . . . . ?

loop_
_twin_individual_id
_twin_individual_mass_fraction_refined
1 0.823(11)
2 0.177(11)
